data_7009094
loop_
_publ_author_name
'Michelle L. Styles'
'Richard A. J. O'Hair'
'W. David McFadyen'
'Lily Tannous'
'Rodney J. Holmes'
'Robert W. Gable'

_publ_section_title
;
 Formation and gas phase fragmentation reactions of ligand substitution
 products of platinum(II) complexes via electrospray ionization tandem
 mass spectrometry
;
_journal_issue 1
_journal_name_full 'J. Chem. Soc., Dalton Trans.'
_journal_page_first 93
_journal_page_last 100
_journal_paper_doi 10.1039/a908536j
_journal_year 2000
_chemical_formula_sum 'C9 H23 Cl2 N3 O4 Pt'
_chemical_formula_weight 503.29
_chemical_name_systematic
;
 Chloro(N1,N1,N4,N7,N7-pentamethyldiethylenetriamine)platinum(II)
 perchlorate
;
_space_group_IT_number 87
_symmetry_cell_setting tetragonal
_symmetry_space_group_name_Hall '-I 4'
_symmetry_space_group_name_H-M 'I 4/m'
_atom_sites_solution_hydrogens difmap
_atom_sites_solution_primary patt
_atom_sites_solution_secondary difmap
_audit_creation_method SHELXL-97
_cell_angle_alpha 90.00
_cell_angle_beta 90.00
_cell_angle_gamma 90.00
_cell_formula_units_Z 8
_cell_length_a 13.125(2)
_cell_length_b 13.125(2)
_cell_length_c 19.049(3)
_cell_measurement_reflns_used 25
_cell_measurement_temperature 293(1)
_cell_measurement_theta_max 31.6
_cell_measurement_theta_min 16.4
_cell_volume 3281.5(9)
_computing_cell_refinement 'CAD-4 Software'
_computing_data_collection 'CAD-4 Software (Enraf-Nonius, 1989)'
_computing_molecular_graphics 'ORTEPII (Johnson, 1976)'
_computing_publication_material SHELXL
_computing_structure_refinement 'SHELXL-97 (Sheldrick, 1997)'
_computing_structure_solution 'SHELXS-97 (Sheldrick, 1990)'
_diffrn_ambient_temperature 293(1)
_diffrn_measured_fraction_theta_full 0.499
_diffrn_measured_fraction_theta_max 0.499
_diffrn_measurement_device_type 'Enraf-Nonius CAD4-MachS diffractometer'
_diffrn_measurement_method \w:2\q
_diffrn_radiation_monochromator graphite
_diffrn_radiation_source 'fine-focus sealed tube'
_diffrn_radiation_type MoK\a
_diffrn_radiation_wavelength 0.71073
_diffrn_reflns_av_R_equivalents 0.0320
_diffrn_reflns_av_sigmaI/netI 0.0267
_diffrn_reflns_limit_h_max 16
_diffrn_reflns_limit_h_min -1
_diffrn_reflns_limit_k_max 16
_diffrn_reflns_limit_k_min -1
_diffrn_reflns_limit_l_max 24
_diffrn_reflns_limit_l_min -24
_diffrn_reflns_number 4557
_diffrn_reflns_theta_full 26.96
_diffrn_reflns_theta_max 26.96
_diffrn_reflns_theta_min 2.14
_diffrn_standards_decay_% 0
_diffrn_standards_interval_time 160
_diffrn_standards_number 3
_exptl_absorpt_coefficient_mu 8.889
_exptl_absorpt_correction_T_max 0.5878
_exptl_absorpt_correction_T_min 0.0969
_exptl_absorpt_correction_type gaussian
_exptl_absorpt_process_details 'Sheldrick, 1976'
_exptl_crystal_colour colourless
_exptl_crystal_density_diffrn 2.037
_exptl_crystal_density_meas ?
_exptl_crystal_density_method .
_exptl_crystal_description plate
_exptl_crystal_F_000 1936
_exptl_crystal_size_max 0.36
_exptl_crystal_size_mid 0.34
_exptl_crystal_size_min 0.06
_refine_diff_density_max 1.359
_refine_diff_density_min -1.624
_refine_diff_density_rms 0.169
_refine_ls_extinction_coef 0.00281(13)
_refine_ls_extinction_expression Fc^*^=kFc[1+0.001xFc^2^\l^3^/sin(2\q)]^-1/4^
_refine_ls_extinction_method SHELXL
_refine_ls_goodness_of_fit_ref 1.047
_refine_ls_hydrogen_treatment geom
_refine_ls_matrix_type full
_refine_ls_number_parameters 89
_refine_ls_number_reflns 1848
_refine_ls_number_restraints 14
_refine_ls_restrained_S_all 1.045
_refine_ls_R_factor_all 0.0405
_refine_ls_R_factor_gt 0.0339
_refine_ls_shift/su_max 0.000
_refine_ls_shift/su_mean 0.000
_refine_ls_structure_factor_coef Fsqd
_refine_ls_weighting_details 'w=1/[\s^2^(Fo^2^)+(0.0408P)^2^+41.1750P] where P=(Fo^2^+2Fc^2^)/3'
_refine_ls_weighting_scheme calc
_refine_ls_wR_factor_gt 0.0896
_refine_ls_wR_factor_ref 0.0927
_reflns_number_gt 1631
_reflns_number_total 1848
_reflns_threshold_expression >2sigma(I)
_cod_data_source_file a908536j.txt
_cod_data_source_block lt_1
_cod_depositor_comments
;
The following automatic conversions were performed:
'_symmetry_cell_setting' value 'Tetragonal' changed to 'tetragonal'
according to '/home/saulius/struct/CIF-dictionaries/cif_core.dic'
dictionary named 'cif_core.dic' version 2.4.1 from
2010-06-29.

'_exptl_absorpt_correction_type' value 'Gaussian' changed to
'gaussian' according to
'/home/saulius/struct/CIF-dictionaries/cif_core.dic' dictionary named
'cif_core.dic' version 2.4.1 from 2010-06-29.

Automatic conversion script
Id: cif_fix_enum 1527 2010-12-29 10:47:43Z saulius 

The following automatic conversions were performed:

'_refine_ls_weighting_scheme' value 'calc
w=1/[\s^2^(Fo^2^)+(0.0408P)^2^+41.1750P] where P=(Fo^2^+2Fc^2^)/3'
was changed to 'calc'. New tag '_refine_ls_weighting_details' was
created. The value of the new tag was set to
'w=1/[\s^2^(Fo^2^)+(0.0408P)^2^+41.1750P] where P=(Fo^2^+2Fc^2^)/3'.

Automatic conversion script
Id: cif_fix_values 3143 2015-03-26 13:38:13Z robertas 
;
_cod_original_sg_symbol_H-M I4/m
_cod_database_code 7009094

loop_
_symmetry_equiv_pos_as_xyz
'x, y, z'
'-x, -y, z'
'-y, x, z'
'y, -x, z'
'x+1/2, y+1/2, z+1/2'
'-x+1/2, -y+1/2, z+1/2'
'-y+1/2, x+1/2, z+1/2'
'y+1/2, -x+1/2, z+1/2'
'-x, -y, -z'
'x, y, -z'
'y, -x, -z'
'-y, x, -z'
'-x+1/2, -y+1/2, -z+1/2'
'x+1/2, y+1/2, -z+1/2'
'y+1/2, -x+1/2, -z+1/2'
'-y+1/2, x+1/2, -z+1/2'

loop_
_atom_site_label
_atom_site_type_symbol
_atom_site_fract_x
_atom_site_fract_y
_atom_site_fract_z
_atom_site_U_iso_or_equiv
_atom_site_adp_type
_atom_site_occupancy
_atom_site_calc_flag
_atom_site_refinement_flags
_atom_site_disorder_assembly
_atom_site_disorder_group
Pt Pt 0.24551(2) 0.26562(3) 0.0000 0.03228(17) Uani 1 d S . .
Cl1 Cl 0.4154(2) 0.2220(3) 0.0000 0.0658(8) Uani 1 d S . .
N1 N 0.2375(5) 0.2813(5) 0.1078(3) 0.0492(15) Uani 1 d . . .
C1 C 0.3013(8) 0.3698(7) 0.1283(5) 0.068(2) Uani 1 d . . .
H1A H 0.2901 0.3853 0.1769 0.102 Uiso 1 calc R . .
H1B H 0.2831 0.4277 0.1002 0.102 Uiso 1 calc R . .
H1C H 0.3718 0.3537 0.1210 0.102 Uiso 1 calc R . .
C2 C 0.2723(9) 0.1899(7) 0.1478(4) 0.074(3) Uani 1 d . . .
H2A H 0.2574 0.1990 0.1968 0.111 Uiso 1 calc R . .
H2B H 0.3444 0.1813 0.1417 0.111 Uiso 1 calc R . .
H2C H 0.2374 0.1305 0.1308 0.111 Uiso 1 calc R . .
C3 C 0.1281(8) 0.3012(7) 0.1255(5) 0.067(3) Uani 1 d . . .
H3A H 0.1239 0.3417 0.1679 0.087 Uiso 1 calc R . .
H3B H 0.0932 0.2372 0.1337 0.087 Uiso 1 calc R . .
C4 C 0.0779(6) 0.3571(6) 0.0658(4) 0.0534(19) Uani 1 d . . .
H4A H 0.0054 0.3638 0.0746 0.069 Uiso 1 calc R . .
H4B H 0.1068 0.4248 0.0612 0.069 Uiso 1 calc R . .
N2 N 0.0955(6) 0.2974(6) 0.0000 0.046(2) Uani 1 d S . .
C5 C 0.0299(9) 0.2029(9) 0.0000 0.072(4) Uani 1 d S . .
H5A H 0.0431 0.1642 -0.0418 0.108 Uiso 0.50 calc PR . .
H5B H -0.0406 0.2222 0.0013 0.108 Uiso 1 calc SR . .
H5C H 0.0457 0.1623 0.0405 0.108 Uiso 0.50 calc PR . .
Cl2 Cl 0.0000 0.0000 0.1920(2) 0.0599(10) Uani 1 d SD . .
O21 O 0.0000 0.0000 0.1165(3) 0.150 Uiso 1 d SD . .
O22 O 0.005(12) 0.1031(7) 0.2168(4) 0.150 Uiso 0.25 d PD . .
O23 O 0.086(7) -0.057(10) 0.2168(4) 0.150 Uiso 0.25 d PD . .
O24 O -0.092(5) -0.046(11) 0.2168(4) 0.150 Uiso 0.25 d PD . .
Cl3 Cl 0.5000 0.0000 0.2500 0.0573(10) Uani 1 d SD . .
O3 O 0.5825(5) 0.0340(10) 0.29344(17) 0.167(5) Uiso 1 d D . .

loop_
_atom_site_aniso_label
_atom_site_aniso_U_11
_atom_site_aniso_U_22
_atom_site_aniso_U_33
_atom_site_aniso_U_23
_atom_site_aniso_U_13
_atom_site_aniso_U_12
Pt 0.0325(2) 0.0357(2) 0.0287(2) 0.000 0.000 0.00380(13)
Cl1 0.0369(13) 0.094(2) 0.0669(19) 0.000 0.000 0.0183(14)
N1 0.071(4) 0.045(3) 0.032(3) -0.001(3) 0.003(3) 0.012(3)
C1 0.091(7) 0.066(5) 0.047(5) -0.015(4) -0.016(5) 0.006(5)
C2 0.126(9) 0.064(5) 0.033(4) 0.009(4) 0.001(5) 0.033(6)
C3 0.083(6) 0.055(5) 0.062(6) 0.004(4) 0.032(5) 0.015(4)
C4 0.048(4) 0.048(4) 0.064(5) -0.002(4) 0.022(4) 0.009(3)
N2 0.033(4) 0.038(4) 0.066(6) 0.000 0.000 0.000(3)
C5 0.040(6) 0.051(7) 0.126(13) 0.000 0.000 -0.012(5)
Cl2 0.0615(14) 0.0615(14) 0.057(2) 0.000 0.000 0.000
Cl3 0.0645(14) 0.0645(14) 0.043(2) 0.000 0.000 0.000

loop_
_atom_type_symbol
_atom_type_description
_atom_type_scat_dispersion_real
_atom_type_scat_dispersion_imag
_atom_type_scat_source
C C 0.0033 0.0016 'International Tables Vol C Tables 4.2.6.8 and 6.1.1.4'
H H 0.0000 0.0000 'International Tables Vol C Tables 4.2.6.8 and 6.1.1.4'
N N 0.0061 0.0033 'International Tables Vol C Tables 4.2.6.8 and 6.1.1.4'
O O 0.0106 0.0060 'International Tables Vol C Tables 4.2.6.8 and 6.1.1.4'
Cl Cl 0.1484 0.1585 'International Tables Vol C Tables 4.2.6.8 and 6.1.1.4'
Pt Pt -1.7033 8.3905 'International Tables Vol C Tables 4.2.6.8 and 6.1.1.4'

loop_
_geom_angle_atom_site_label_1
_geom_angle_atom_site_label_2
_geom_angle_atom_site_label_3
_geom_angle
_geom_angle_site_symmetry_1
_geom_angle_site_symmetry_3
_geom_angle_publ_flag
N2 Pt N1 85.96(18) . 10 ?
N2 Pt N1 85.96(18) . . y
N1 Pt N1 167.2(3) 10 . y
N2 Pt Cl1 177.6(2) . . y
N1 Pt Cl1 94.25(18) 10 . ?
N1 Pt Cl1 94.25(18) . . y
C1 N1 C2 108.8(7) . . y
C1 N1 C3 110.2(6) . . y
C2 N1 C3 108.6(7) . . y
C1 N1 Pt 108.1(5) . . y
C2 N1 Pt 114.3(5) . . y
C3 N1 Pt 106.8(5) . . y
N1 C1 H1A 109.5 . . ?
N1 C1 H1B 109.5 . . ?
H1A C1 H1B 109.5 . . ?
N1 C1 H1C 109.5 . . ?
H1A C1 H1C 109.5 . . ?
H1B C1 H1C 109.5 . . ?
N1 C2 H2A 109.5 . . ?
N1 C2 H2B 109.5 . . ?
H2A C2 H2B 109.5 . . ?
N1 C2 H2C 109.5 . . ?
H2A C2 H2C 109.5 . . ?
H2B C2 H2C 109.5 . . ?
N1 C3 C4 109.6(7) . . y
N1 C3 H3A 109.7 . . ?
C4 C3 H3A 109.7 . . ?
N1 C3 H3B 109.7 . . ?
C4 C3 H3B 109.7 . . ?
H3A C3 H3B 108.2 . . ?
N2 C4 C3 108.1(6) . . y
N2 C4 H4A 110.1 . . ?
C3 C4 H4A 110.1 . . ?
N2 C4 H4B 110.1 . . ?
C3 C4 H4B 110.1 . . ?
H4A C4 H4B 108.4 . . ?
C4 N2 C4 113.9(8) 10 . y
C4 N2 C5 110.0(5) 10 . ?
C4 N2 C5 110.0(5) . . y
C4 N2 Pt 105.0(5) 10 . ?
C4 N2 Pt 105.0(5) . . y
C5 N2 Pt 112.8(7) . . y
N2 C5 H5A 109.5 . . ?
N2 C5 H5B 109.5 . . ?
H5A C5 H5B 109.5 . . ?
N2 C5 H5C 109.5 . . ?
H5A C5 H5C 109.5 . . ?
H5B C5 H5C 109.5 . . ?
O23 Cl2 O22 110.0(4) . . ?
O23 Cl2 O24 109.7(4) . . ?
O22 Cl2 O24 109.4(4) . . ?
O23 Cl2 O21 109.3(2) . . ?
O22 Cl2 O21 109.3(2) . . ?
O24 Cl2 O21 109.2(2) . . ?
O3 Cl3 O3 109.44(14) . 15 ?
O3 Cl3 O3 109.5(3) . 2_655 ?
O3 Cl3 O3 109.44(14) 15 2_655 ?
O3 Cl3 O3 109.44(14) . 16_545 ?
O3 Cl3 O3 109.5(3) 15 16_545 ?
O3 Cl3 O3 109.44(14) 2_655 16_545 ?

loop_
_geom_bond_atom_site_label_1
_geom_bond_atom_site_label_2
_geom_bond_distance
_geom_bond_site_symmetry_2
_geom_bond_publ_flag
Pt N2 2.013(8) . y
Pt N1 2.067(6) 10 ?
Pt N1 2.067(6) . y
Pt Cl1 2.302(3) . y
N1 C1 1.483(11) . y
N1 C2 1.493(10) . y
N1 C3 1.497(11) . y
C1 H1A 0.9600 . ?
C1 H1B 0.9600 . ?
C1 H1C 0.9600 . ?
C2 H2A 0.9600 . ?
C2 H2B 0.9600 . ?
C2 H2C 0.9600 . ?
C3 C4 1.504(12) . y
C3 H3A 0.9700 . ?
C3 H3B 0.9700 . ?
C4 N2 1.496(9) . y
C4 H4A 0.9700 . ?
C4 H4B 0.9700 . ?
N2 C4 1.496(9) 10 ?
N2 C5 1.509(13) . y
C5 H5A 0.9600 . ?
C5 H5B 0.9600 . ?
C5 H5C 0.9600 . ?
Cl2 O23 1.433(4) . ?
Cl2 O22 1.435(4) . ?
Cl2 O24 1.437(4) . ?
Cl2 O21 1.438(5) . ?
Cl3 O3 1.434(3) . ?
Cl3 O3 1.434(3) 15 ?
Cl3 O3 1.434(3) 2_655 ?
Cl3 O3 1.434(3) 16_545 ?

loop_
_geom_torsion_atom_site_label_1
_geom_torsion_atom_site_label_2
_geom_torsion_atom_site_label_3
_geom_torsion_atom_site_label_4
_geom_torsion
_geom_torsion_site_symmetry_1
_geom_torsion_site_symmetry_2
_geom_torsion_site_symmetry_3
_geom_torsion_site_symmetry_4
_geom_torsion_publ_flag
N2 Pt N1 C1 -115.7(6) . . . . ?
N1 Pt N1 C1 -64.5(19) 10 . . . ?
Cl1 Pt N1 C1 66.7(5) . . . . ?
N2 Pt N1 C2 122.9(6) . . . . ?
N1 Pt N1 C2 174.1(14) 10 . . . ?
Cl1 Pt N1 C2 -54.6(6) . . . . ?
N2 Pt N1 C3 2.8(5) . . . . ?
N1 Pt N1 C3 54.0(19) 10 . . . ?
Cl1 Pt N1 C3 -174.7(5) . . . . ?
C1 N1 C3 C4 86.6(9) . . . . ?
C2 N1 C3 C4 -154.3(7) . . . . ?
Pt N1 C3 C4 -30.5(8) . . . . ?
N1 C3 C4 N2 53.6(9) . . . . ?
C3 C4 N2 C4 -162.7(6) . . . 10 ?
C3 C4 N2 C5 73.3(9) . . . . ?
C3 C4 N2 Pt -48.4(7) . . . . ?
N1 Pt N2 C4 -24.8(5) 10 . . 10 ?
N1 Pt N2 C4 145.2(5) . . . 10 ?
Cl1 Pt N2 C4 -119.8(5) . . . 10 ?
N1 Pt N2 C4 -145.2(5) 10 . . . ?
N1 Pt N2 C4 24.8(5) . . . . ?
Cl1 Pt N2 C4 119.8(5) . . . . ?
N1 Pt N2 C5 95.00(18) 10 . . . ?
N1 Pt N2 C5 -95.00(18) . . . . ?
Cl1 Pt N2 C5 0.0 . . . . ?
